data_1562394
loop_
_publ_author_name
'Niermeier, Philipp'
'Maibom, Kristina'
'Lamm, Jan-Hendrik'
'Neumann, Beate'
'Stammler, Georg'
'Mitzel, Norbert Werner'

_publ_section_title
;
 Hydrogen-Bond-Induced Selectivity of a Head-to-Head Photo- Dimerization
 of Dialkynylanthracene -- Access to Tetra Lewis Acids
;
_journal_name_full 'Chemical Science'
_journal_paper_doi 10.1039/D1SC02065J
_journal_year 2021
_chemical_formula_moiety 'C84 H68 B4 N4, 3.5(C6 H6)'
_chemical_formula_sum 'C105 H89 B4 N4'
_chemical_formula_weight 1450.04
_space_group_crystal_system triclinic
_space_group_IT_number 2
_space_group_name_Hall '-P 1'
_space_group_name_H-M_alt 'P -1'
_atom_sites_solution_hydrogens mixed
_atom_sites_solution_primary dual
_audit_creation_date 2019-04-23
_audit_creation_method
;
Olex2 1.2
(compiled 2018.05.29 svn.r3508 for OlexSys, GUI svn.r5506)
;
_audit_update_record
;
2019-09-09 deposited with the CCDC.	2021-05-06 downloaded from the CCDC.
;
_cell_angle_alpha 100.327(3)
_cell_angle_beta 98.165(4)
_cell_angle_gamma 99.886(4)
_cell_formula_units_Z 2
_cell_length_a 14.4537(8)
_cell_length_b 14.7536(6)
_cell_length_c 20.5177(7)
_cell_measurement_reflns_used 6708
_cell_measurement_temperature 100.0(1)
_cell_measurement_theta_max 74.2750
_cell_measurement_theta_min 3.1050
_cell_volume 4172.5(3)
_computing_cell_refinement 'CrysAlisPro 1.171.40.49a (Rigaku OD, 2019)'
_computing_data_collection 'CrysAlisPro 1.171.40.49a (Rigaku OD, 2019)'
_computing_data_reduction 'CrysAlisPro 1.171.40.49a (Rigaku OD, 2019)'
_computing_molecular_graphics 'Olex2 (Dolomanov et al., 2009)'
_computing_publication_material 'Olex2 (Dolomanov et al., 2009)'
_computing_structure_refinement 'ShelXL (Sheldrick, 2015)'
_computing_structure_solution 'ShelXT (Sheldrick, 2015)'
_diffrn_ambient_environment N~2~
_diffrn_ambient_temperature 100.0(1)
_diffrn_detector 'CCD plate'
_diffrn_detector_area_resol_mean 5.3114
_diffrn_detector_type Atlas
_diffrn_measured_fraction_theta_full 0.999
_diffrn_measured_fraction_theta_max 0.999
_diffrn_measurement_details
;
List of Runs (angles in degrees, time in seconds):

  # Type    Start    End  Width  t~exp~   \w     \q     \k     \f   Frames
#--------------------------------------------------------------------------
  1  \w   -110.00 -23.00   1.00    9.50    --  -38.50 -37.00 -60.00   87
  2  \w   -110.00 -18.00   1.00    9.50    --  -38.50 -37.00-150.00   92
  3  \w    -80.00  -4.00   1.00    9.50    --  -38.50 125.00   0.00   76
  4  \w    -49.00 -14.00   1.00    9.50    --  -38.50 125.00  90.00   35
  5  \w     45.00  89.00   1.00    9.50    --   42.89-125.00 -90.00   44
  6  \w     76.00 105.00   1.00   38.00    --  106.24 -94.00  30.00   29
  7  \w     45.00  71.00   1.00   38.00    --  106.24 -94.00  30.00   26
  8  \w    132.00 178.00   1.00   38.00    --  106.24  77.00-150.00   46
  9  \w     49.00 129.00   1.00   38.00    --  106.24 -77.00  90.00   80
 10  \w     84.00 175.00   1.00   38.00    --  106.24  45.00-180.00   91
 11  \w     33.00 125.00   1.00   38.00    --  106.24 -30.00-120.00   92
 12  \w     43.00 130.00   1.00   38.00    --  106.24 -61.00 -60.00   87
 13  \w     71.00 178.00   1.00   38.00    --  106.24  15.00 -60.00  107
 14  \w     31.00 100.00   1.00   38.00    --  106.24 -94.00 -90.00   69
 15  \w     88.00 117.00   1.00   38.00    --  106.24-125.00   0.00   29
 16  \w     92.00 117.00   1.00   38.00    --  106.24-125.00-180.00   25
 17  \w     85.00 110.00   1.00   38.00    --  106.24 -94.00-180.00   25
 18  \w     37.00  88.00   1.00   38.00    --  106.24 -36.00  57.00   51
 19  \w     76.00 115.00   1.00   38.00    --  106.24  77.00-150.00   39
;
_diffrn_measurement_device 'four-circle diffractometer'
_diffrn_measurement_device_type 'SuperNova, Dual, Cu at home/near, Atlas'
_diffrn_measurement_method '\w scans'
_diffrn_orient_matrix_type 'CrysAlisPro convention (1999,Acta A55,543-557)'
_diffrn_orient_matrix_UB_11 0.0567453000
_diffrn_orient_matrix_UB_12 -0.0697984000
_diffrn_orient_matrix_UB_13 0.0257126000
_diffrn_orient_matrix_UB_21 0.0882766000
_diffrn_orient_matrix_UB_22 0.0467316000
_diffrn_orient_matrix_UB_23 -0.0248877000
_diffrn_orient_matrix_UB_31 0.0328208000
_diffrn_orient_matrix_UB_32 0.0684925000
_diffrn_orient_matrix_UB_33 0.0688156000
_diffrn_radiation_monochromator mirror
_diffrn_radiation_probe x-ray
_diffrn_radiation_type CuK\a
_diffrn_radiation_wavelength 1.54184
_diffrn_reflns_av_R_equivalents 0.0986
_diffrn_reflns_av_unetI/netI 0.1398
_diffrn_reflns_Laue_measured_fraction_full 0.999
_diffrn_reflns_Laue_measured_fraction_max 0.999
_diffrn_reflns_limit_h_max 17
_diffrn_reflns_limit_h_min -15
_diffrn_reflns_limit_k_max 17
_diffrn_reflns_limit_k_min -17
_diffrn_reflns_limit_l_max 24
_diffrn_reflns_limit_l_min -21
_diffrn_reflns_number 28058
_diffrn_reflns_point_group_measured_fraction_full 0.999
_diffrn_reflns_point_group_measured_fraction_max 0.999
_diffrn_reflns_theta_full 67.079
_diffrn_reflns_theta_max 67.079
_diffrn_reflns_theta_min 3.109
_diffrn_source 'micro-focus sealed X-ray tube'
_diffrn_source_type 'SuperNova (Cu) X-ray Source'
_exptl_absorpt_coefficient_mu 0.496
_exptl_absorpt_correction_T_max 1.00000
_exptl_absorpt_correction_T_min 0.65345
_exptl_absorpt_correction_type multi-scan
_exptl_absorpt_process_details
;
CrysAlisPro 1.171.40.49a (Rigaku Oxford Diffraction, 2019)
Empirical absorption correction using spherical harmonics,
 implemented in SCALE3 ABSPACK scaling algorithm.
;
_exptl_crystal_colour 'clear colourless'
_exptl_crystal_colour_lustre clear
_exptl_crystal_colour_primary colourless
_exptl_crystal_density_diffrn 1.154
_exptl_crystal_description needle
_exptl_crystal_F_000 1534
_exptl_crystal_size_max 0.47
_exptl_crystal_size_mid 0.08
_exptl_crystal_size_min 0.043
_refine_diff_density_max 0.316
_refine_diff_density_min -0.269
_refine_diff_density_rms 0.056
_refine_ls_extinction_method none
_refine_ls_goodness_of_fit_ref 0.931
_refine_ls_hydrogen_treatment mixed
_refine_ls_matrix_type full
_refine_ls_number_parameters 1097
_refine_ls_number_reflns 14901
_refine_ls_number_restraints 0
_refine_ls_restrained_S_all 0.931
_refine_ls_R_factor_all 0.1035
_refine_ls_R_factor_gt 0.0598
_refine_ls_shift/su_max 0.000
_refine_ls_shift/su_mean 0.000
_refine_ls_structure_factor_coef Fsqd
_refine_ls_weighting_details 'w=1/[\s^2^(Fo^2^)+(0.0285P)^2^] where P=(Fo^2^+2Fc^2^)/3'
_refine_ls_weighting_scheme calc
_refine_ls_wR_factor_gt 0.1279
_refine_ls_wR_factor_ref 0.1475
_reflns_Friedel_coverage 0.000
_reflns_number_gt 9295
_reflns_number_total 14901
_reflns_threshold_expression 'I > 2\s(I)'
_cod_data_source_file d1sc02065j2.cif
_cod_data_source_block 10
_cod_database_code 1562394
_shelx_shelxl_version_number 2018/3
_chemical_oxdiff_formula C105H77B4N4
_shelx_space_group_comment
;
The symmetry employed for this shelxl refinement is uniquely defined
by the following loop, which should always be used as a source of
symmetry information in preference to the above space-group names.
They are only intended as comments.
;
_shelx_estimated_absorpt_t_max 0.979
_shelx_estimated_absorpt_t_min 0.800
_diffrn_oxdiff_digest_frames
;
01d2c4b88346423e6e12db857fb812e69a01134b99a
;
_reflns_odcompleteness_completeness 99.89
_reflns_odcompleteness_iscentric 1
_reflns_odcompleteness_theta 66.97
_olex2_refinement_description
;
1. Fixed Uiso
 At 1.2 times of:
  All C(H) groups
2. Others
 Sof(C95A)=Sof(H95A)=Sof(C94A)=Sof(H94A)=Sof(C93A)=Sof(H93A)=Sof(C92A)=
 Sof(H92A)=Sof(C91A)=Sof(H91A)=Sof(C96A)=Sof(H96A)=1-FVAR(1)
 Sof(C95B)=Sof(H95B)=Sof(C94B)=Sof(H94B)=Sof(C93B)=Sof(H93B)=Sof(C92B)=
 Sof(H92B)=Sof(C91B)=Sof(H91B)=Sof(C96B)=Sof(H96B)=FVAR(1)
3.a Ternary CH refined with riding coordinates:
 C3(H3), C10(H10), C45(H45), C52(H52)
3.b Aromatic/amide H refined with riding coordinates:
 C6(H6), C7(H7), C8(H8), C12(H12), C13(H13), C14(H14), C18(H18), C19(H19),
 C20(H20), C21(H21), C22(H22), C24(H24), C25(H25), C26(H26), C27(H27), C28(H28),
  C32(H32), C33(H33), C34(H34), C35(H35), C36(H36), C38(H38), C39(H39),
 C40(H40), C41(H41), C42(H42), C48(H48), C49(H49), C50(H50), C54(H54), C55(H55),
  C56(H56), C60(H60), C61(H61), C62(H62), C63(H63), C64(H64), C66(H66),
 C67(H67), C68(H68), C69(H69), C70(H70), C74(H74), C75(H75), C76(H76), C77(H77),
  C78(H78), C80(H80), C81(H81), C82(H82), C83(H83), C84(H84), C85(H85),
 C86(H86), C87(H87), C88(H88), C89(H89), C90(H90), C95A(H95A), C94A(H94A),
 C93A(H93A), C92A(H92A), C91A(H91A), C96A(H96A), C95B(H95B), C94B(H94B),
 C93B(H93B), C92B(H92B), C91B(H91B), C96B(H96B), C97(H97), C98(H98), C99(H99),
 C100(H100), C101(H101), C102(H102), C103(H103), C104(H104), C105(H105)
3.c Fitted hexagon refined as free rotating group:
 C95A(C94A,C93A,C92A,C91A,C96A), C95B(C94B,C93B,C92B,C91B,C96B)
;
_olex2_date_sample_data_collection 2019-04-17
_olex2_submission_special_instructions 'No special instructions were received'
_oxdiff_exptl_absorpt_empirical_details
;
Empirical correction (ABSPACK) includes:
- Absorption correction using spherical harmonics
- Frame scaling
;
_oxdiff_exptl_absorpt_empirical_full_max 2.459
_oxdiff_exptl_absorpt_empirical_full_min 0.452

loop_
_space_group_symop_operation_xyz
'x, y, z'
'-x, -y, -z'

loop_
_atom_site_label
_atom_site_type_symbol
_atom_site_fract_x
_atom_site_fract_y
_atom_site_fract_z
_atom_site_U_iso_or_equiv
_atom_site_adp_type
_atom_site_occupancy
_atom_site_site_symmetry_order
_atom_site_calc_flag
_atom_site_refinement_flags_posn
_atom_site_refinement_flags_adp
_atom_site_refinement_flags_occupancy
_atom_site_disorder_assembly
_atom_site_disorder_group
N1 N 0.50335(17) 0.28571(15) 0.70212(12) 0.0266(5) Uani 1 1 d . . . . .
H1A H 0.515(2) 0.345(2) 0.6813(17) 0.032(8) Uiso 1 1 d . . . . .
H1B H 0.450(3) 0.290(2) 0.7285(19) 0.042(9) Uiso 1 1 d . . . . .
H1C H 0.479(3) 0.232(3) 0.664(2) 0.054(11) Uiso 1 1 d . . . . .
N2 N 0.34823(16) 0.59583(15) 1.02193(11) 0.0228(4) Uani 1 1 d . . . . .
H2A H 0.410(3) 0.599(2) 1.0422(17) 0.030(8) Uiso 1 1 d . . . . .
H2B H 0.335(3) 0.663(3) 1.031(2) 0.056(11) Uiso 1 1 d . . . . .
H2C H 0.303(3) 0.561(3) 1.044(2) 0.054(11) Uiso 1 1 d . . . . .
N3 N 0.40275(16) 0.53781(14) 0.57002(12) 0.0213(4) Uani 1 1 d . . . . .
H3A H 0.336(3) 0.529(2) 0.5464(19) 0.041(9) Uiso 1 1 d . . . . .
H3B H 0.407(3) 0.586(3) 0.609(2) 0.044(10) Uiso 1 1 d . . . . .
H3C H 0.442(3) 0.558(3) 0.540(2) 0.055(11) Uiso 1 1 d . . . . .
N4 N 0.27484(16) 0.62288(15) 0.76711(11) 0.0219(4) Uani 1 1 d . . . . .
H4A H 0.314(3) 0.649(2) 0.8083(19) 0.035(9) Uiso 1 1 d . . . . .
H4B H 0.293(3) 0.561(3) 0.7522(18) 0.039(9) Uiso 1 1 d . . . . .
H4C H 0.209(3) 0.607(3) 0.777(2) 0.054(11) Uiso 1 1 d . . . . .
C1 C 0.74740(17) 0.53830(16) 0.87164(12) 0.0187(5) Uani 1 1 d . . . . .
C2 C 0.73959(16) 0.63183(15) 0.87492(12) 0.0159(5) Uani 1 1 d . . . . .
C3 C 0.64921(16) 0.66382(14) 0.84861(12) 0.0157(5) Uani 1 1 d . . . . .
H3 H 0.592906 0.613201 0.847444 0.019 Uiso 1 1 calc R . . . .
C4 C 0.64153(16) 0.75161(15) 0.89692(12) 0.0164(5) Uani 1 1 d . . . . .
C5 C 0.55876(17) 0.76566(15) 0.92149(11) 0.0169(5) Uani 1 1 d . . . . .
C6 C 0.55752(18) 0.85300(16) 0.96215(13) 0.0222(5) Uani 1 1 d . . . . .
H6 H 0.500993 0.863361 0.978312 0.027 Uiso 1 1 calc R . . . .
C7 C 0.63861(19) 0.92386(16) 0.97864(13) 0.0246(5) Uani 1 1 d . . . . .
H7 H 0.637206 0.983034 1.005464 0.029 Uiso 1 1 calc R . . . .
C8 C 0.72190(18) 0.90862(16) 0.95607(13) 0.0229(5) Uani 1 1 d . . . . .
H8 H 0.777663 0.956970 0.968533 0.027 Uiso 1 1 calc R . . . .
C9 C 0.72436(17) 0.82328(15) 0.91544(12) 0.0180(5) Uani 1 1 d . . . . .
C10 C 0.81448(17) 0.79983(15) 0.89406(12) 0.0192(5) Uani 1 1 d . . . . .
H10 H 0.869951 0.845020 0.924350 0.023 Uiso 1 1 calc R . . . .
C11 C 0.82075(17) 0.70275(16) 0.90419(12) 0.0190(5) Uani 1 1 d . . . . .
C12 C 0.90180(18) 0.68132(17) 0.93811(13) 0.0228(5) Uani 1 1 d . . . . .
H12 H 0.954531 0.730387 0.959889 0.027 Uiso 1 1 calc R . . . .
C13 C 0.90618(18) 0.58882(19) 0.94035(14) 0.0277(6) Uani 1 1 d . . . . .
H13 H 0.960282 0.574563 0.965482 0.033 Uiso 1 1 calc R . . . .
C14 C 0.83124(18) 0.51757(17) 0.90574(13) 0.0226(5) Uani 1 1 d . . . . .
H14 H 0.835831 0.453889 0.904726 0.027 Uiso 1 1 calc R . . . .
C15 C 0.67857(17) 0.45833(16) 0.83135(13) 0.0205(5) Uani 1 1 d . . . . .
C16 C 0.63921(18) 0.38299(16) 0.79602(13) 0.0213(5) Uani 1 1 d . . . . .
C17 C 0.5787(2) 0.20295(16) 0.79435(13) 0.0248(5) Uani 1 1 d . . . . .
C18 C 0.4942(2) 0.13542(18) 0.78018(16) 0.0321(6) Uani 1 1 d . . . . .
H18 H 0.448041 0.133859 0.741857 0.039 Uiso 1 1 calc R . . . .
C19 C 0.4752(3) 0.07024(19) 0.82040(18) 0.0421(8) Uani 1 1 d . . . . .
H19 H 0.416559 0.025793 0.809935 0.050 Uiso 1 1 calc R . . . .
C20 C 0.5423(3) 0.0706(2) 0.87556(18) 0.0490(9) Uani 1 1 d . . . . .
H20 H 0.529979 0.026240 0.903156 0.059 Uiso 1 1 calc R . . . .
C21 C 0.6269(3) 0.1353(2) 0.89049(16) 0.0436(8) Uani 1 1 d . . . . .
H21 H 0.672967 0.135437 0.928463 0.052 Uiso 1 1 calc R . . . .
C22 C 0.6456(2) 0.20112(19) 0.85002(15) 0.0330(6) Uani 1 1 d . . . . .
H22 H 0.704602 0.245059 0.860677 0.040 Uiso 1 1 calc R . . . .
C23 C 0.6746(2) 0.25548(17) 0.69926(13) 0.0268(6) Uani 1 1 d . . . . .
C24 C 0.7583(2) 0.3168(2) 0.69573(16) 0.0348(6) Uani 1 1 d . . . . .
H24 H 0.774277 0.377255 0.724679 0.042 Uiso 1 1 calc R . . . .
C25 C 0.8187(3) 0.2930(2) 0.65194(19) 0.0472(8) Uani 1 1 d . . . . .
H25 H 0.874910 0.336678 0.651276 0.057 Uiso 1 1 calc R . . . .
C26 C 0.7971(3) 0.2052(3) 0.60886(18) 0.0497(9) Uani 1 1 d . . . . .
H26 H 0.838244 0.188491 0.578530 0.060 Uiso 1 1 calc R . . . .
C27 C 0.7155(3) 0.1429(2) 0.61059(16) 0.0445(8) Uani 1 1 d . . . . .
H27 H 0.700029 0.082920 0.580983 0.053 Uiso 1 1 calc R . . . .
C28 C 0.6552(2) 0.1669(2) 0.65548(15) 0.0344(7) Uani 1 1 d . . . . .
H28 H 0.599862 0.122273 0.656453 0.041 Uiso 1 1 calc R . . . .
C29 C 0.47787(17) 0.69045(15) 0.91406(12) 0.0176(5) Uani 1 1 d . . . . .
C30 C 0.41292(17) 0.62937(16) 0.91941(12) 0.0184(5) Uani 1 1 d . . . . .
C31 C 0.35514(17) 0.45260(16) 0.92987(12) 0.0185(5) Uani 1 1 d . . . . .
C32 C 0.29995(18) 0.38155(16) 0.95431(12) 0.0206(5) Uani 1 1 d . . . . .
H32 H 0.252575 0.397321 0.979516 0.025 Uiso 1 1 calc R . . . .
C33 C 0.31317(19) 0.28927(17) 0.94243(13) 0.0257(6) Uani 1 1 d . . . . .
H33 H 0.275397 0.243213 0.959844 0.031 Uiso 1 1 calc R . . . .
C34 C 0.3812(2) 0.26415(17) 0.90531(14) 0.0271(6) Uani 1 1 d . . . . .
H34 H 0.389395 0.200843 0.896459 0.033 Uiso 1 1 calc R . . . .
C35 C 0.43742(18) 0.33255(18) 0.88111(13) 0.0250(5) Uani 1 1 d . . . . .
H35 H 0.484348 0.316066 0.855708 0.030 Uiso 1 1 calc R . . . .
C36 C 0.42478(17) 0.42565(17) 0.89423(13) 0.0217(5) Uani 1 1 d . . . . .
H36 H 0.464795 0.471870 0.878388 0.026 Uiso 1 1 calc R . . . .
C37 C 0.22844(17) 0.56499(16) 0.90715(12) 0.0194(5) Uani 1 1 d . . . . .
C38 C 0.16245(17) 0.48716(18) 0.86711(13) 0.0229(5) Uani 1 1 d . . . . .
H38 H 0.177048 0.426298 0.863783 0.028 Uiso 1 1 calc R . . . .
C39 C 0.07559(19) 0.4969(2) 0.83192(15) 0.0315(6) Uani 1 1 d . . . . .
H39 H 0.032117 0.443008 0.805153 0.038 Uiso 1 1 calc R . . . .
C40 C 0.0529(2) 0.5850(2) 0.83608(16) 0.0372(7) Uani 1 1 d . . . . .
H40 H -0.005569 0.591716 0.811687 0.045 Uiso 1 1 calc R . . . .
C41 C 0.1159(2) 0.6631(2) 0.87593(17) 0.0358(7) Uani 1 1 d . . . . .
H41 H 0.100351 0.723625 0.879498 0.043 Uiso 1 1 calc R . . . .
C42 C 0.20264(19) 0.65271(18) 0.91094(14) 0.0260(6) Uani 1 1 d . . . . .
H42 H 0.245274 0.706862 0.938111 0.031 Uiso 1 1 calc R . . . .
C43 C 0.71398(16) 0.57499(15) 0.69422(12) 0.0163(5) Uani 1 1 d . . . . .
C44 C 0.72655(16) 0.65598(15) 0.74485(12) 0.0153(5) Uani 1 1 d . . . . .
C45 C 0.64560(15) 0.68689(14) 0.77456(11) 0.0147(4) Uani 1 1 d . . . . .
H45 H 0.584479 0.650017 0.745564 0.018 Uiso 1 1 calc R . . . .
C46 C 0.65202(16) 0.79000(15) 0.77149(11) 0.0151(4) Uani 1 1 d . . . . .
C47 C 0.57308(16) 0.82631(15) 0.74808(11) 0.0158(5) Uani 1 1 d . . . . .
C48 C 0.58761(18) 0.91990(16) 0.73995(12) 0.0204(5) Uani 1 1 d . . . . .
H48 H 0.534573 0.944737 0.723559 0.024 Uiso 1 1 calc R . . . .
C49 C 0.67778(18) 0.97652(16) 0.75539(13) 0.0222(5) Uani 1 1 d . . . . .
H49 H 0.686515 1.039269 0.748685 0.027 Uiso 1 1 calc R . . . .
C50 C 0.75625(18) 0.94136(16) 0.78093(13) 0.0205(5) Uani 1 1 d . . . . .
H50 H 0.818125 0.980455 0.792817 0.025 Uiso 1 1 calc R . . . .
C51 C 0.74267(17) 0.84934(15) 0.78861(12) 0.0172(5) Uani 1 1 d . . . . .
C52 C 0.82286(16) 0.80630(15) 0.81723(12) 0.0183(5) Uani 1 1 d . . . . .
H52 H 0.884808 0.848906 0.817587 0.022 Uiso 1 1 calc R . . . .
C53 C 0.81751(16) 0.71361(15) 0.76887(12) 0.0175(5) Uani 1 1 d . . . . .
C54 C 0.89521(17) 0.68942(16) 0.74293(13) 0.0219(5) Uani 1 1 d . . . . .
H54 H 0.956751 0.728384 0.758740 0.026 Uiso 1 1 calc R . . . .
C55 C 0.88327(18) 0.60740(18) 0.69328(14) 0.0257(6) Uani 1 1 d . . . . .
H55 H 0.937085 0.590364 0.676288 0.031 Uiso 1 1 calc R . . . .
C56 C 0.79402(18) 0.55138(17) 0.66899(13) 0.0218(5) Uani 1 1 d . . . . .
H56 H 0.786598 0.496421 0.634959 0.026 Uiso 1 1 calc R . . . .
C57 C 0.61927(18) 0.52258(15) 0.66600(12) 0.0191(5) Uani 1 1 d . . . . .
C58 C 0.53664(17) 0.48769(15) 0.64024(12) 0.0187(5) Uani 1 1 d . . . . .
C59 C 0.44614(17) 0.37069(15) 0.53012(12) 0.0178(5) Uani 1 1 d . . . . .
C60 C 0.38526(18) 0.34926(17) 0.46819(13) 0.0226(5) Uani 1 1 d . . . . .
H60 H 0.336545 0.384182 0.461515 0.027 Uiso 1 1 calc R . . . .
C61 C 0.3930(2) 0.27850(17) 0.41559(13) 0.0269(6) Uani 1 1 d . . . . .
H61 H 0.350437 0.266026 0.373795 0.032 Uiso 1 1 calc R . . . .
C62 C 0.4636(2) 0.22607(17) 0.42459(13) 0.0275(6) Uani 1 1 d . . . . .
H62 H 0.468124 0.176405 0.389393 0.033 Uiso 1 1 calc R . . . .
C63 C 0.5270(2) 0.24650(17) 0.48475(13) 0.0256(5) Uani 1 1 d . . . . .
H63 H 0.576102 0.211836 0.490714 0.031 Uiso 1 1 calc R . . . .
C64 C 0.51884(18) 0.31787(15) 0.53662(12) 0.0197(5) Uani 1 1 d . . . . .
H64 H 0.563309 0.331655 0.577622 0.024 Uiso 1 1 calc R . . . .
C65 C 0.35185(17) 0.40494(15) 0.63298(12) 0.0181(5) Uani 1 1 d . . . . .
C66 C 0.26554(19) 0.34697(17) 0.59702(14) 0.0245(5) Uani 1 1 d . . . . .
H66 H 0.257375 0.330545 0.549330 0.029 Uiso 1 1 calc R . . . .
C67 C 0.1917(2) 0.31269(19) 0.62827(15) 0.0309(6) Uani 1 1 d . . . . .
H67 H 0.134422 0.273973 0.601950 0.037 Uiso 1 1 calc R . . . .
C68 C 0.2014(2) 0.33489(18) 0.69772(15) 0.0294(6) Uani 1 1 d . . . . .
H68 H 0.150987 0.312011 0.719350 0.035 Uiso 1 1 calc R . . . .
C69 C 0.2860(2) 0.39117(18) 0.73534(13) 0.0270(6) Uani 1 1 d . . . . .
H69 H 0.294177 0.405469 0.783080 0.032 Uiso 1 1 calc R . . . .
C70 C 0.35933(18) 0.42699(16) 0.70312(13) 0.0213(5) Uani 1 1 d . . . . .
H70 H 0.415581 0.467276 0.729612 0.026 Uiso 1 1 calc R . . . .
C71 C 0.47771(17) 0.77158(16) 0.73310(12) 0.0177(5) Uani 1 1 d . . . . .
C72 C 0.39377(17) 0.73371(16) 0.72213(12) 0.0191(5) Uani 1 1 d . . . . .
C73 C 0.23081(16) 0.64153(16) 0.64185(12) 0.0187(5) Uani 1 1 d . . . . .
C74 C 0.16568(19) 0.55609(18) 0.62720(14) 0.0275(6) Uani 1 1 d . . . . .
H74 H 0.150241 0.527475 0.663279 0.033 Uiso 1 1 calc R . . . .
C75 C 0.1222(2) 0.5109(2) 0.56135(16) 0.0359(7) Uani 1 1 d . . . . .
H75 H 0.078303 0.452509 0.553206 0.043 Uiso 1 1 calc R . . . .
C76 C 0.1433(2) 0.5515(2) 0.50829(15) 0.0337(6) Uani 1 1 d . . . . .
H76 H 0.114317 0.521280 0.463374 0.040 Uiso 1 1 calc R . . . .
C77 C 0.2073(2) 0.63716(19) 0.52115(14) 0.0298(6) Uani 1 1 d . . . . .
H77 H 0.221856 0.665741 0.484867 0.036 Uiso 1 1 calc R . . . .
C78 C 0.24994(19) 0.68083(17) 0.58627(13) 0.0238(5) Uani 1 1 d . . . . .
H78 H 0.293577 0.739267 0.593899 0.029 Uiso 1 1 calc R . . . .
C79 C 0.23438(16) 0.78262(15) 0.74745(12) 0.0180(5) Uani 1 1 d . . . . .
C80 C 0.14749(18) 0.79717(17) 0.71595(14) 0.0229(5) Uani 1 1 d . . . . .
H80 H 0.114915 0.754641 0.675593 0.027 Uiso 1 1 calc R . . . .
C81 C 0.10705(19) 0.87205(18) 0.74180(15) 0.0290(6) Uani 1 1 d . . . . .
H81 H 0.048539 0.880841 0.718700 0.035 Uiso 1 1 calc R . . . .
C82 C 0.1524(2) 0.93328(19) 0.80108(16) 0.0325(6) Uani 1 1 d . . . . .
H82 H 0.124744 0.983959 0.819228 0.039 Uiso 1 1 calc R . . . .
C83 C 0.2380(2) 0.9209(2) 0.83403(16) 0.0357(7) Uani 1 1 d . . . . .
H83 H 0.269350 0.963064 0.874855 0.043 Uiso 1 1 calc R . . . .
C84 C 0.2784(2) 0.84658(19) 0.80742(14) 0.0290(6) Uani 1 1 d . . . . .
H84 H 0.337421 0.838984 0.830541 0.035 Uiso 1 1 calc R . . . .
B1 B 0.6017(2) 0.28117(18) 0.74921(15) 0.0222(6) Uani 1 1 d . . . . .
B2 B 0.33467(19) 0.55695(18) 0.94048(13) 0.0174(5) Uani 1 1 d . . . . .
B3 B 0.43497(19) 0.44661(17) 0.59453(13) 0.0172(5) Uani 1 1 d . . . . .
B4 B 0.28305(19) 0.69664(18) 0.71681(14) 0.0186(5) Uani 1 1 d . . . . .
C85 C 0.9016(3) 0.1840(3) 0.7914(3) 0.0611(12) Uani 1 1 d . . . . .
H85 H 0.835379 0.184364 0.782644 0.073 Uiso 1 1 calc R . . . .
C86 C 0.9418(3) 0.1306(3) 0.7458(2) 0.0575(11) Uani 1 1 d . . . . .
H86 H 0.902891 0.093184 0.705452 0.069 Uiso 1 1 calc R . . . .
C87 C 1.0383(3) 0.1307(3) 0.7580(2) 0.0510(9) Uani 1 1 d . . . . .
H87 H 1.065832 0.093608 0.726315 0.061 Uiso 1 1 calc R . . . .
C88 C 1.0945(2) 0.1852(2) 0.81683(19) 0.0463(9) Uani 1 1 d . . . . .
H88 H 1.161072 0.186075 0.825194 0.056 Uiso 1 1 calc R . . . .
C89 C 1.0550(3) 0.2381(2) 0.8631(2) 0.0475(9) Uani 1 1 d . . . . .
H89 H 1.093769 0.274878 0.903683 0.057 Uiso 1 1 calc R . . . .
C90 C 0.9588(3) 0.2375(2) 0.8504(2) 0.0572(11) Uani 1 1 d . . . . .
H90 H 0.931293 0.274201 0.882422 0.069 Uiso 1 1 calc R . . . .
C95A C 0.8713(9) 0.7874(12) 0.5908(7) 0.055(4) Uani 0.52(3) 1 d . . P A 2
H95A H 0.823411 0.748058 0.606103 0.067 Uiso 0.52(3) 1 calc R . P A 2
C94A C 0.9470(14) 0.7519(6) 0.5687(6) 0.055(4) Uani 0.52(3) 1 d G . P A 2
H94A H 0.950950 0.688346 0.568831 0.066 Uiso 0.52(3) 1 calc R . P A 2
C93A C 1.0170(12) 0.8095(14) 0.5463(8) 0.056(4) Uani 0.52(3) 1 d G . P A 2
H93A H 1.068800 0.785244 0.531180 0.068 Uiso 0.52(3) 1 calc R . P A 2
C92A C 1.0113(10) 0.9025(13) 0.5461(10) 0.066(4) Uani 0.52(3) 1 d G . P A 2
H92A H 1.059113 0.941853 0.530800 0.080 Uiso 0.52(3) 1 calc R . P A 2
C91A C 0.9355(13) 0.9380(6) 0.5682(9) 0.097(7) Uani 0.52(3) 1 d G . P A 2
H91A H 0.931575 1.001566 0.568071 0.116 Uiso 0.52(3) 1 calc R . P A 2
C96A C 0.8655(10) 0.8804(14) 0.5906(7) 0.082(5) Uani 0.52(3) 1 d G . P A 2
H96A H 0.813723 0.904670 0.605723 0.098 Uiso 0.52(3) 1 calc R . P A 2
C95B C 0.8621(6) 0.8471(15) 0.5820(8) 0.059(4) Uani 0.48(3) 1 d . . P A 1
H95B H 0.799817 0.849295 0.591247 0.071 Uiso 0.48(3) 1 calc R . P A 1
C94B C 0.8923(13) 0.7619(10) 0.5726(11) 0.060(5) Uani 0.48(3) 1 d G . P A 1
H94B H 0.850730 0.705951 0.575421 0.072 Uiso 0.48(3) 1 calc R . P A 1
C93B C 0.9834(16) 0.7587(6) 0.5591(9) 0.059(5) Uani 0.48(3) 1 d G . P A 1
H93B H 1.004048 0.700458 0.552720 0.071 Uiso 0.48(3) 1 calc R . P A 1
C92B C 1.0442(11) 0.8405(13) 0.5551(7) 0.058(4) Uani 0.48(3) 1 d G . P A 1
H92B H 1.106455 0.838309 0.545846 0.070 Uiso 0.48(3) 1 calc R . P A 1
C91B C 1.0140(8) 0.9257(8) 0.5645(9) 0.055(4) Uani 0.48(3) 1 d G . P A 1
H91B H 1.055544 0.981654 0.561671 0.066 Uiso 0.48(3) 1 calc R . P A 1
C96B C 0.9229(9) 0.9290(8) 0.5779(7) 0.049(4) Uani 0.48(3) 1 d G . P A 1
H96B H 0.902225 0.987149 0.584372 0.059 Uiso 0.48(3) 1 calc R . P A 1
C97 C 0.3314(3) 0.1099(2) 0.5729(2) 0.0590(11) Uani 1 1 d . . . . .
H97 H 0.324423 0.160291 0.550782 0.071 Uiso 1 1 calc R . . . .
C98 C 0.4034(3) 0.0622(2) 0.56345(18) 0.0485(9) Uani 1 1 d . . . . .
H98 H 0.447576 0.080823 0.535824 0.058 Uiso 1 1 calc R . . . .
C99 C 0.4119(3) -0.0127(2) 0.59399(19) 0.0478(9) Uani 1 1 d . . . . .
H99 H 0.462193 -0.045303 0.587569 0.057 Uiso 1 1 calc R . . . .
C100 C 0.3482(3) -0.0401(2) 0.63346(19) 0.0523(10) Uani 1 1 d . . . . .
H100 H 0.353869 -0.092541 0.653553 0.063 Uiso 1 1 calc R . . . .
C101 C 0.2762(3) 0.0074(3) 0.6444(3) 0.0731(13) Uani 1 1 d . . . . .
H101 H 0.232087 -0.012028 0.671817 0.088 Uiso 1 1 calc R . . . .
C102 C 0.2685(3) 0.0843(3) 0.6148(3) 0.0812(17) Uani 1 1 d . . . . .
H102 H 0.220439 0.119144 0.623248 0.097 Uiso 1 1 calc R . . . .
C103 C 0.9503(2) 0.0480(2) 1.04318(17) 0.0429(8) Uani 1 1 d . . . . .
H103 H 0.916290 0.081020 1.072496 0.052 Uiso 1 1 calc R . . . .
C104 C 0.9568(2) 0.0697(2) 0.98006(18) 0.0453(8) Uani 1 1 d . . . . .
H104 H 0.927051 0.117570 0.966494 0.054 Uiso 1 1 calc R . . . .
C105 C 1.0062(2) 0.0217(2) 0.93750(17) 0.0441(8) Uani 1 1 d . . . . .
H105 H 1.010397 0.036646 0.894726 0.053 Uiso 1 1 calc R . . . .

loop_
_atom_site_aniso_label
_atom_site_aniso_U_11
_atom_site_aniso_U_22
_atom_site_aniso_U_33
_atom_site_aniso_U_23
_atom_site_aniso_U_13
_atom_site_aniso_U_12
N1 0.0327(12) 0.0215(11) 0.0273(12) 0.0066(10) -0.0008(10) 0.0141(9)
N2 0.0299(12) 0.0198(10) 0.0201(11) 0.0050(8) 0.0037(9) 0.0084(9)
N3 0.0283(12) 0.0168(10) 0.0230(11) 0.0079(9) 0.0044(9) 0.0126(8)
N4 0.0281(11) 0.0197(10) 0.0207(11) 0.0088(9) 0.0016(9) 0.0105(9)
C1 0.0249(12) 0.0141(10) 0.0214(12) 0.0086(9) 0.0047(9) 0.0100(9)
C2 0.0200(11) 0.0137(10) 0.0163(11) 0.0062(9) 0.0024(9) 0.0074(9)
C3 0.0191(11) 0.0091(9) 0.0196(12) 0.0064(9) -0.0001(9) 0.0039(8)
C4 0.0214(11) 0.0107(10) 0.0169(11) 0.0055(9) -0.0027(9) 0.0054(8)
C5 0.0260(12) 0.0119(10) 0.0139(11) 0.0047(9) -0.0012(9) 0.0084(9)
C6 0.0295(13) 0.0179(11) 0.0209(13) 0.0050(10) 0.0031(10) 0.0096(10)
C7 0.0356(14) 0.0139(11) 0.0229(13) 0.0005(10) 0.0011(11) 0.0085(10)
C8 0.0305(13) 0.0136(11) 0.0213(13) 0.0040(9) -0.0038(10) 0.0023(9)
C9 0.0222(12) 0.0122(10) 0.0185(12) 0.0052(9) -0.0023(9) 0.0038(9)
C10 0.0221(11) 0.0152(11) 0.0183(12) 0.0048(9) -0.0044(9) 0.0036(9)
C11 0.0181(11) 0.0187(11) 0.0214(12) 0.0086(9) -0.0005(9) 0.0059(9)
C12 0.0215(12) 0.0233(12) 0.0255(13) 0.0104(10) -0.0008(10) 0.0080(10)
C13 0.0232(12) 0.0311(13) 0.0342(15) 0.0153(12) 0.0015(11) 0.0142(11)
C14 0.0258(12) 0.0197(11) 0.0285(14) 0.0110(10) 0.0057(10) 0.0149(10)
C15 0.0264(12) 0.0159(12) 0.0238(13) 0.0085(10) 0.0065(10) 0.0108(10)
C16 0.0286(12) 0.0197(12) 0.0210(13) 0.0091(10) 0.0055(10) 0.0136(10)
C17 0.0423(15) 0.0145(11) 0.0232(13) 0.0036(10) 0.0096(11) 0.0182(10)
C18 0.0443(16) 0.0170(12) 0.0411(17) 0.0083(11) 0.0150(13) 0.0146(11)
C19 0.066(2) 0.0181(13) 0.055(2) 0.0156(13) 0.0331(17) 0.0183(13)
C20 0.096(3) 0.0301(15) 0.0441(19) 0.0232(14) 0.0402(19) 0.0357(18)
C21 0.083(2) 0.0354(16) 0.0247(15) 0.0111(13) 0.0126(15) 0.0385(17)
C22 0.0546(18) 0.0236(13) 0.0270(15) 0.0077(11) 0.0039(13) 0.0246(12)
C23 0.0420(15) 0.0216(12) 0.0237(14) 0.0105(10) 0.0032(11) 0.0212(11)
C24 0.0443(16) 0.0294(14) 0.0411(17) 0.0184(12) 0.0147(13) 0.0184(12)
C25 0.061(2) 0.0501(19) 0.053(2) 0.0297(17) 0.0318(17) 0.0335(16)
C26 0.080(3) 0.057(2) 0.0384(18) 0.0268(16) 0.0318(17) 0.049(2)
C27 0.076(2) 0.0402(17) 0.0282(16) 0.0062(13) 0.0114(15) 0.0395(17)
C28 0.0505(17) 0.0299(14) 0.0283(15) 0.0048(12) 0.0047(13) 0.0261(13)
C29 0.0239(12) 0.0171(11) 0.0144(11) 0.0034(9) 0.0009(9) 0.0126(9)
C30 0.0217(11) 0.0176(11) 0.0180(12) 0.0063(9) 0.0007(9) 0.0095(9)
C31 0.0208(11) 0.0194(11) 0.0159(12) 0.0065(9) -0.0034(9) 0.0081(9)
C32 0.0268(12) 0.0189(11) 0.0192(12) 0.0089(9) 0.0016(10) 0.0099(9)
C33 0.0368(14) 0.0184(11) 0.0230(13) 0.0086(10) -0.0031(11) 0.0113(10)
C34 0.0382(14) 0.0204(12) 0.0244(13) 0.0043(10) -0.0023(11) 0.0176(11)
C35 0.0263(13) 0.0267(13) 0.0234(13) 0.0016(10) 0.0000(10) 0.0170(10)
C36 0.0222(12) 0.0212(11) 0.0221(12) 0.0029(10) 0.0004(9) 0.0101(9)
C37 0.0241(12) 0.0195(11) 0.0211(12) 0.0108(10) 0.0075(9) 0.0121(9)
C38 0.0185(11) 0.0294(13) 0.0243(13) 0.0113(10) -0.0005(10) 0.0116(10)
C39 0.0229(13) 0.0440(16) 0.0310(15) 0.0161(12) 0.0005(11) 0.0112(11)
C40 0.0269(14) 0.0543(18) 0.0431(18) 0.0271(15) 0.0066(12) 0.0249(13)
C41 0.0348(15) 0.0411(16) 0.0483(18) 0.0257(14) 0.0151(13) 0.0300(13)
C42 0.0293(13) 0.0251(12) 0.0315(15) 0.0123(11) 0.0094(11) 0.0171(10)
C43 0.0185(11) 0.0156(10) 0.0182(12) 0.0082(9) 0.0016(9) 0.0089(9)
C44 0.0173(11) 0.0147(10) 0.0161(11) 0.0081(9) 0.0002(9) 0.0064(8)
C45 0.0163(10) 0.0115(10) 0.0164(11) 0.0048(8) -0.0010(8) 0.0047(8)
C46 0.0193(11) 0.0130(10) 0.0149(11) 0.0045(8) 0.0006(9) 0.0089(8)
C47 0.0200(11) 0.0154(10) 0.0141(11) 0.0023(9) 0.0011(9) 0.0115(9)
C48 0.0302(13) 0.0149(11) 0.0188(12) 0.0041(9) 0.0012(10) 0.0144(10)
C49 0.0310(13) 0.0129(10) 0.0247(13) 0.0057(9) 0.0014(10) 0.0109(9)
C50 0.0248(12) 0.0137(10) 0.0219(12) 0.0037(9) -0.0012(10) 0.0050(9)
C51 0.0211(11) 0.0148(10) 0.0172(12) 0.0060(9) -0.0001(9) 0.0080(9)
C52 0.0170(11) 0.0162(11) 0.0227(12) 0.0088(9) -0.0006(9) 0.0042(9)
C53 0.0191(11) 0.0159(10) 0.0205(12) 0.0109(9) 0.0005(9) 0.0069(9)
C54 0.0185(11) 0.0224(12) 0.0296(14) 0.0147(10) 0.0021(10) 0.0091(9)
C55 0.0247(13) 0.0321(13) 0.0300(14) 0.0156(11) 0.0090(10) 0.0189(11)
C56 0.0278(13) 0.0212(11) 0.0211(12) 0.0079(10) 0.0049(10) 0.0136(10)
C57 0.0316(14) 0.0127(10) 0.0171(11) 0.0053(9) 0.0040(10) 0.0138(10)
C58 0.0269(13) 0.0148(10) 0.0172(12) 0.0033(9) 0.0039(10) 0.0123(9)
C59 0.0252(12) 0.0133(10) 0.0185(12) 0.0076(9) 0.0042(9) 0.0087(9)
C60 0.0261(12) 0.0228(12) 0.0203(13) 0.0085(10) 0.0015(10) 0.0072(10)
C61 0.0395(15) 0.0243(12) 0.0156(12) 0.0032(10) 0.0009(11) 0.0072(11)
C62 0.0506(16) 0.0170(11) 0.0175(13) 0.0017(10) 0.0094(11) 0.0132(11)
C63 0.0413(15) 0.0187(11) 0.0236(13) 0.0089(10) 0.0091(11) 0.0169(11)
C64 0.0311(13) 0.0143(10) 0.0173(12) 0.0053(9) 0.0026(10) 0.0138(9)
C65 0.0273(12) 0.0132(10) 0.0185(12) 0.0074(9) 0.0036(9) 0.0128(9)
C66 0.0297(13) 0.0216(12) 0.0218(13) 0.0045(10) 0.0023(10) 0.0059(10)
C67 0.0308(14) 0.0260(13) 0.0349(16) 0.0059(11) 0.0052(12) 0.0043(11)
C68 0.0346(14) 0.0250(12) 0.0355(16) 0.0152(11) 0.0114(12) 0.0113(11)
C69 0.0389(15) 0.0314(13) 0.0191(13) 0.0123(11) 0.0095(11) 0.0195(11)
C70 0.0266(12) 0.0174(11) 0.0225(13) 0.0071(9) 0.0005(10) 0.0119(9)
C71 0.0231(13) 0.0201(11) 0.0147(11) 0.0060(9) 0.0033(9) 0.0150(10)
C72 0.0266(14) 0.0200(11) 0.0157(12) 0.0074(9) 0.0033(9) 0.0143(10)
C73 0.0203(11) 0.0179(11) 0.0209(12) 0.0060(9) 0.0004(9) 0.0129(9)
C74 0.0304(13) 0.0233(12) 0.0285(14) 0.0092(11) -0.0017(11) 0.0064(10)
C75 0.0379(16) 0.0308(14) 0.0331(16) 0.0024(12) -0.0057(13) 0.0049(12)
C76 0.0371(15) 0.0364(15) 0.0240(14) -0.0029(12) -0.0061(12) 0.0166(12)
C77 0.0352(14) 0.0375(14) 0.0220(14) 0.0112(11) 0.0025(11) 0.0192(12)
C78 0.0296(13) 0.0232(12) 0.0218(13) 0.0091(10) 0.0007(10) 0.0122(10)
C79 0.0206(11) 0.0165(11) 0.0207(12) 0.0077(9) 0.0055(9) 0.0086(9)
C80 0.0224(12) 0.0197(11) 0.0285(14) 0.0065(10) 0.0025(10) 0.0093(10)
C81 0.0289(13) 0.0252(13) 0.0393(16) 0.0101(12) 0.0083(11) 0.0173(11)
C82 0.0401(15) 0.0261(13) 0.0389(16) 0.0046(12) 0.0190(13) 0.0197(12)
C83 0.0438(17) 0.0290(14) 0.0317(16) -0.0043(12) 0.0053(13) 0.0127(12)
C84 0.0300(14) 0.0309(14) 0.0259(14) 0.0007(11) 0.0015(11) 0.0137(11)
B1 0.0316(15) 0.0151(12) 0.0232(15) 0.0079(11) -0.0011(12) 0.0141(11)
B2 0.0225(13) 0.0169(12) 0.0156(13) 0.0056(10) 0.0032(10) 0.0098(10)
B3 0.0237(13) 0.0145(11) 0.0162(13) 0.0053(10) 0.0010(10) 0.0115(10)
B4 0.0195(13) 0.0189(12) 0.0210(14) 0.0096(11) 0.0008(10) 0.0103(10)
C85 0.0394(19) 0.048(2) 0.099(3) 0.039(2) -0.006(2) 0.0079(16)
C86 0.053(2) 0.050(2) 0.062(2) 0.0316(19) -0.020(2) -0.0030(17)
C87 0.057(2) 0.0497(19) 0.048(2) 0.0236(16) 0.0044(17) 0.0059(16)
C88 0.0382(17) 0.0483(18) 0.053(2) 0.0263(16) -0.0016(15) 0.0019(14)
C89 0.0485(19) 0.0344(16) 0.056(2) 0.0162(15) -0.0018(17) 0.0010(14)
C90 0.052(2) 0.0332(17) 0.092(3) 0.0221(18) 0.013(2) 0.0135(15)
C95A 0.041(5) 0.070(8) 0.050(7) 0.012(6) -0.013(4) 0.013(5)
C94A 0.063(11) 0.056(6) 0.036(5) 0.017(4) -0.011(6) -0.006(6)
C93A 0.064(8) 0.068(10) 0.042(7) 0.026(7) 0.003(6) 0.017(8)
C92A 0.066(8) 0.076(8) 0.061(10) 0.040(7) 0.009(6) 0.000(6)
C91A 0.118(15) 0.092(11) 0.110(12) 0.078(10) 0.045(11) 0.026(9)
C96A 0.108(12) 0.055(9) 0.090(8) 0.039(7) -0.004(7) 0.030(7)
C95B 0.031(5) 0.058(11) 0.096(9) 0.056(7) -0.007(4) 0.002(4)
C94B 0.056(10) 0.051(7) 0.066(10) 0.041(7) -0.022(8) -0.013(7)
C93B 0.086(13) 0.040(6) 0.039(7) 0.007(5) -0.028(7) 0.015(7)
C92B 0.062(7) 0.067(10) 0.035(5) 0.013(5) -0.013(6) 0.001(6)
C91B 0.064(8) 0.058(6) 0.036(7) 0.024(5) -0.012(5) -0.007(5)
C96B 0.050(6) 0.029(5) 0.073(7) 0.033(5) -0.003(5) 0.006(4)
C97 0.057(2) 0.0315(16) 0.086(3) 0.0259(18) -0.012(2) 0.0098(15)
C98 0.070(2) 0.0320(16) 0.0383(18) 0.0047(14) 0.0001(16) 0.0074(15)
C99 0.070(2) 0.0260(14) 0.046(2) 0.0023(14) -0.0005(17) 0.0195(15)
C100 0.070(2) 0.0221(14) 0.056(2) 0.0125(14) -0.0124(19) 0.0004(15)
C101 0.057(2) 0.061(2) 0.101(4) 0.026(2) 0.021(2) -0.005(2)
C102 0.044(2) 0.055(2) 0.148(5) 0.025(3) 0.012(3) 0.0187(19)
C103 0.0368(16) 0.0420(17) 0.0397(18) 0.0073(14) 0.0004(13) -0.0134(13)
C104 0.0378(17) 0.0418(16) 0.0451(19) 0.0126(14) -0.0066(15) -0.0144(14)
C105 0.0385(17) 0.0493(18) 0.0330(16) 0.0106(14) -0.0014(14) -0.0182(14)

loop_
_atom_type_symbol
_atom_type_description
_atom_type_scat_dispersion_real
_atom_type_scat_dispersion_imag
_atom_type_scat_source
C C 0.0181 0.0091 'International Tables Vol C Tables 4.2.6.8 and 6.1.1.4'
H H 0.0000 0.0000 'International Tables Vol C Tables 4.2.6.8 and 6.1.1.4'
B B 0.0090 0.0039 'International Tables Vol C Tables 4.2.6.8 and 6.1.1.4'
N N 0.0311 0.0180 'International Tables Vol C Tables 4.2.6.8 and 6.1.1.4'

loop_
_exptl_crystal_face_index_h
_exptl_crystal_face_index_k
_exptl_crystal_face_index_l
_exptl_crystal_face_perp_dist
0 -1 0 0.0407
0 1 0 0.0292
-1 0 0 0.0290
1 0 0 0.0135
0 0 1 0.1987
0 0 -1 0.2376

loop_
_geom_angle_atom_site_label_1
_geom_angle_atom_site_label_2
_geom_angle_atom_site_label_3
_geom_angle
_geom_angle_site_symmetry_1
_geom_angle_site_symmetry_3
_geom_angle_publ_flag
H1A N1 H1B 109(3) . . ?
H1A N1 H1C 106(3) . . ?
H1B N1 H1C 107(3) . . ?
B1 N1 H1A 108.3(18) . . ?
B1 N1 H1B 112(2) . . ?
B1 N1 H1C 115(2) . . ?
H2A N2 H2B 108(3) . . ?
H2A N2 H2C 111(3) . . ?
H2B N2 H2C 104(3) . . ?
B2 N2 H2A 110(2) . . ?
B2 N2 H2B 109(2) . . ?
B2 N2 H2C 115(2) . . ?
H3A N3 H3B 104(3) . . ?
H3A N3 H3C 106(3) . . ?
H3B N3 H3C 113(3) . . ?
B3 N3 H3A 117(2) . . ?
B3 N3 H3B 108(2) . . ?
B3 N3 H3C 109(2) . . ?
H4A N4 H4B 105(3) . . ?
H4A N4 H4C 106(3) . . ?
H4B N4 H4C 105(3) . . ?
B4 N4 H4A 110(2) . . ?
B4 N4 H4B 117(2) . . ?
B4 N4 H4C 113(2) . . ?
C2 C1 C14 119.5(2) . . ?
C2 C1 C15 124.7(2) . . ?
C14 C1 C15 115.7(2) . . ?
C1 C2 C3 124.8(2) . . ?
C1 C2 C11 118.3(2) . . ?
C11 C2 C3 116.88(19) . . ?
C2 C3 H3 108.5 . . ?
C2 C3 C45 114.2(2) . . ?
C4 C3 C2 108.64(18) . . ?
C4 C3 H3 108.5 . . ?
C4 C3 C45 108.29(16) . . ?
C45 C3 H3 108.5 . . ?
C5 C4 C3 124.4(2) . . ?
C5 C4 C9 119.8(2) . . ?
C9 C4 C3 115.8(2) . . ?
C4 C5 C6 119.6(2) . . ?
C4 C5 C29 122.2(2) . . ?
C6 C5 C29 117.7(2) . . ?
C5 C6 H6 119.9 . . ?
C7 C6 C5 120.1(2) . . ?
C7 C6 H6 119.9 . . ?
C6 C7 H7 119.9 . . ?
C6 C7 C8 120.2(2) . . ?
C8 C7 H7 119.9 . . ?
C7 C8 H8 119.7 . . ?
C7 C8 C9 120.6(2) . . ?
C9 C8 H8 119.7 . . ?
C4 C9 C10 117.2(2) . . ?
C8 C9 C4 119.7(2) . . ?
C8 C9 C10 122.9(2) . . ?
C9 C10 H10 108.0 . . ?
C9 C10 C52 114.52(18) . . ?
C11 C10 C9 108.5(2) . . ?
C11 C10 H10 108.0 . . ?
C11 C10 C52 109.7(2) . . ?
C52 C10 H10 108.0 . . ?
C2 C11 C10 115.90(19) . . ?
C12 C11 C2 120.8(2) . . ?
C12 C11 C10 123.3(2) . . ?
C11 C12 H12 119.8 . . ?
C13 C12 C11 120.4(2) . . ?
C13 C12 H12 119.8 . . ?
C12 C13 H13 120.3 . . ?
C14 C13 C12 119.4(2) . . ?
C14 C13 H13 120.3 . . ?
C1 C14 H14 119.6 . . ?
C13 C14 C1 120.8(2) . . ?
C13 C14 H14 119.6 . . ?
C16 C15 C1 165.1(3) . . ?
C15 C16 B1 172.2(3) . . ?
C18 C17 B1 123.2(2) . . ?
C22 C17 C18 117.1(3) . . ?
C22 C17 B1 119.8(2) . . ?
C17 C18 H18 118.9 . . ?
C19 C18 C17 122.1(3) . . ?
C19 C18 H18 118.9 . . ?
C18 C19 H19 120.2 . . ?
C20 C19 C18 119.6(3) . . ?
C20 C19 H19 120.2 . . ?
C19 C20 H20 120.1 . . ?
C21 C20 C19 119.9(3) . . ?
C21 C20 H20 120.1 . . ?
C20 C21 H21 119.8 . . ?
C20 C21 C22 120.4(3) . . ?
C22 C21 H21 119.8 . . ?
C17 C22 C21 120.9(3) . . ?
C17 C22 H22 119.5 . . ?
C21 C22 H22 119.5 . . ?
C24 C23 C28 115.9(3) . . ?
C24 C23 B1 124.2(2) . . ?
C28 C23 B1 119.9(3) . . ?
C23 C24 H24 118.6 . . ?
C25 C24 C23 122.7(3) . . ?
C25 C24 H24 118.6 . . ?
C24 C25 H25 120.0 . . ?
C24 C25 C26 120.0(3) . . ?
C26 C25 H25 120.0 . . ?
C25 C26 H26 120.4 . . ?
C27 C26 C25 119.2(3) . . ?
C27 C26 H26 120.4 . . ?
C26 C27 H27 119.7 . . ?
C26 C27 C28 120.6(3) . . ?
C28 C27 H27 119.7 . . ?
C23 C28 H28 119.2 . . ?
C27 C28 C23 121.5(3) . . ?
C27 C28 H28 119.2 . . ?
C30 C29 C5 169.1(2) . . ?
C29 C30 B2 169.7(2) . . ?
C32 C31 B2 120.9(2) . . ?
C36 C31 C32 116.5(2) . . ?
C36 C31 B2 122.5(2) . . ?
C31 C32 H32 119.1 . . ?
C33 C32 C31 121.8(3) . . ?
C33 C32 H32 119.1 . . ?
C32 C33 H33 119.8 . . ?
C34 C33 C32 120.3(3) . . ?
C34 C33 H33 119.8 . . ?
C33 C34 H34 120.3 . . ?
C33 C34 C35 119.4(2) . . ?
C35 C34 H34 120.3 . . ?
C34 C35 H35 120.0 . . ?
C34 C35 C36 120.0(3) . . ?
C36 C35 H35 120.0 . . ?
C31 C36 C35 122.0(2) . . ?
C31 C36 H36 119.0 . . ?
C35 C36 H36 119.0 . . ?
C38 C37 B2 122.2(2) . . ?
C42 C37 C38 116.7(2) . . ?
C42 C37 B2 120.7(2) . . ?
C37 C38 H38 119.2 . . ?
C39 C38 C37 121.6(2) . . ?
C39 C38 H38 119.2 . . ?
C38 C39 H39 120.0 . . ?
C40 C39 C38 120.1(3) . . ?
C40 C39 H39 120.0 . . ?
C39 C40 H40 120.1 . . ?
C39 C40 C41 119.8(2) . . ?
C41 C40 H40 120.1 . . ?
C40 C41 H41 120.1 . . ?
C40 C41 C42 119.7(3) . . ?
C42 C41 H41 120.1 . . ?
C37 C42 C41 122.0(3) . . ?
C37 C42 H42 119.0 . . ?
C41 C42 H42 119.0 . . ?
C44 C43 C56 118.9(2) . . ?
C44 C43 C57 119.3(2) . . ?
C56 C43 C57 121.6(2) . . ?
C43 C44 C45 122.7(2) . . ?
C43 C44 C53 120.5(2) . . ?
C53 C44 C45 116.8(2) . . ?
C3 C45 H45 108.3 . . ?
C44 C45 C3 109.36(17) . . ?
C44 C45 H45 108.3 . . ?
C44 C45 C46 107.01(18) . . ?
C46 C45 C3 115.49(18) . . ?
C46 C45 H45 108.3 . . ?
C47 C46 C45 123.0(2) . . ?
C47 C46 C51 119.0(2) . . ?
C51 C46 C45 117.80(19) . . ?
C46 C47 C48 119.0(2) . . ?
C46 C47 C71 122.2(2) . . ?
C48 C47 C71 118.8(2) . . ?
C47 C48 H48 119.4 . . ?
C49 C48 C47 121.1(2) . . ?
C49 C48 H48 119.4 . . ?
C48 C49 H49 120.0 . . ?
C48 C49 C50 120.0(2) . . ?
C50 C49 H49 120.0 . . ?
C49 C50 H50 120.4 . . ?
C51 C50 C49 119.2(2) . . ?
C51 C50 H50 120.4 . . ?
C46 C51 C52 115.64(19) . . ?
C50 C51 C46 121.6(2) . . ?
C50 C51 C52 122.7(2) . . ?
C10 C52 H52 108.3 . . ?
C51 C52 C10 108.9(2) . . ?
C51 C52 H52 108.3 . . ?
C51 C52 C53 106.69(19) . . ?
C53 C52 C10 116.15(18) . . ?
C53 C52 H52 108.3 . . ?
C44 C53 C52 117.0(2) . . ?
C54 C53 C44 119.6(2) . . ?
C54 C53 C52 123.0(2) . . ?
C53 C54 H54 120.0 . . ?
C53 C54 C55 120.1(2) . . ?
C55 C54 H54 120.0 . . ?
C54 C55 H55 119.8 . . ?
C56 C55 C54 120.5(2) . . ?
C56 C55 H55 119.8 . . ?
C43 C56 H56 119.8 . . ?
C55 C56 C43 120.4(2) . . ?
C55 C56 H56 119.8 . . ?
C58 C57 C43 172.5(2) . . ?
C57 C58 B3 169.5(3) . . ?
C60 C59 C64 116.3(2) . . ?
C60 C59 B3 124.2(2) . . ?
C64 C59 B3 119.4(2) . . ?
C59 C60 H60 118.8 . . ?
C59 C60 C61 122.4(2) . . ?
C61 C60 H60 118.8 . . ?
C60 C61 H61 120.2 . . ?
C60 C61 C62 119.6(2) . . ?
C62 C61 H61 120.2 . . ?
C61 C62 H62 120.1 . . ?
C63 C62 C61 119.8(2) . . ?
C63 C62 H62 120.1 . . ?
C62 C63 H63 120.1 . . ?
C62 C63 C64 119.9(2) . . ?
C64 C63 H63 120.1 . . ?
C59 C64 H64 119.0 . . ?
C63 C64 C59 121.9(2) . . ?
C63 C64 H64 119.0 . . ?
C66 C65 B3 121.4(2) . . ?
C70 C65 C66 115.8(2) . . ?
C70 C65 B3 122.7(2) . . ?
C65 C66 H66 118.6 . . ?
C67 C66 C65 122.8(3) . . ?
C67 C66 H66 118.6 . . ?
C66 C67 H67 120.0 . . ?
C68 C67 C66 120.1(3) . . ?
C68 C67 H67 120.0 . . ?
C67 C68 H68 120.5 . . ?
C67 C68 C69 119.0(3) . . ?
C69 C68 H68 120.5 . . ?
C68 C69 H69 119.8 . . ?
C68 C69 C70 120.4(2) . . ?
C70 C69 H69 119.8 . . ?
C65 C70 C69 121.8(2) . . ?
C65 C70 H70 119.1 . . ?
C69 C70 H70 119.1 . . ?
C72 C71 C47 173.4(2) . . ?
C71 C72 B4 171.3(3) . . ?
C74 C73 C78 116.1(2) . . ?
C74 C73 B4 124.5(2) . . ?
C78 C73 B4 119.5(2) . . ?
C73 C74 H74 118.8 . . ?
C73 C74 C75 122.4(3) . . ?
C75 C74 H74 118.8 . . ?
C74 C75 H75 120.2 . . ?
C76 C75 C74 119.7(3) . . ?
C76 C75 H75 120.2 . . ?
C75 C76 H76 120.3 . . ?
C75 C76 C77 119.4(3) . . ?
C77 C76 H76 120.3 . . ?
C76 C77 H77 119.8 . . ?
C78 C77 C76 120.4(3) . . ?
C78 C77 H77 119.8 . . ?
C73 C78 H78 119.0 . . ?
C77 C78 C73 122.1(2) . . ?
C77 C78 H78 119.0 . . ?
C80 C79 C84 116.4(2) . . ?
C80 C79 B4 122.4(2) . . ?
C84 C79 B4 121.1(2) . . ?
C79 C80 H80 118.9 . . ?
C81 C80 C79 122.2(2) . . ?
C81 C80 H80 118.9 . . ?
C80 C81 H81 120.2 . . ?
C82 C81 C80 119.7(2) . . ?
C82 C81 H81 120.2 . . ?
C81 C82 H82 120.0 . . ?
C81 C82 C83 119.9(3) . . ?
C83 C82 H82 120.0 . . ?
C82 C83 H83 120.0 . . ?
C82 C83 C84 120.0(3) . . ?
C84 C83 H83 120.0 . . ?
C79 C84 H84 119.1 . . ?
C83 C84 C79 121.8(2) . . ?
C83 C84 H84 119.1 . . ?
N1 B1 C17 108.8(2) . . ?
C16 B1 N1 106.26(18) . . ?
C16 B1 C17 110.6(2) . . ?
C16 B1 C23 111.5(2) . . ?
C23 B1 N1 106.7(2) . . ?
C23 B1 C17 112.66(19) . . ?
C30 B2 N2 102.65(19) . . ?
C30 B2 C31 113.2(2) . . ?
C30 B2 C37 110.55(18) . . ?
C31 B2 N2 106.55(18) . . ?
C31 B2 C37 115.1(2) . . ?
C37 B2 N2 107.7(2) . . ?
C58 B3 N3 104.23(18) . . ?
C58 B3 C59 108.9(2) . . ?
C58 B3 C65 115.5(2) . . ?
C59 B3 N3 109.95(18) . . ?
C59 B3 C65 112.21(19) . . ?
C65 B3 N3 105.65(18) . . ?
C72 B4 N4 105.18(17) . . ?
C72 B4 C73 113.0(2) . . ?
C72 B4 C79 109.64(19) . . ?
C73 B4 N4 108.50(19) . . ?
C73 B4 C79 113.47(18) . . ?
C79 B4 N4 106.5(2) . . ?
C86 C85 H85 120.4 . . ?
C86 C85 C90 119.3(3) . . ?
C90 C85 H85 120.4 . . ?
C85 C86 H86 119.8 . . ?
C85 C86 C87 120.5(4) . . ?
C87 C86 H86 119.8 . . ?
C86 C87 H87 120.2 . . ?
C86 C87 C88 119.5(4) . . ?
C88 C87 H87 120.2 . . ?
C87 C88 H88 119.8 . . ?
C89 C88 C87 120.5(3) . . ?
C89 C88 H88 119.8 . . ?
C88 C89 H89 120.2 . . ?
C88 C89 C90 119.6(4) . . ?
C90 C89 H89 120.2 . . ?
C85 C90 H90 119.7 . . ?
C89 C90 C85 120.7(4) . . ?
C89 C90 H90 119.7 . . ?
C94A C95A H95A 120.0 . . ?
C94A C95A C96A 120.0 . . ?
C96A C95A H95A 120.0 . . ?
C95A C94A H94A 120.0 . . ?
C93A C94A C95A 120.0 . . ?
C93A C94A H94A 120.0 . . ?
C94A C93A H93A 120.0 . . ?
C94A C93A C92A 120.0 . . ?
C92A C93A H93A 120.0 . . ?
C93A C92A H92A 120.0 . . ?
C91A C92A C93A 120.0 . . ?
C91A C92A H92A 120.0 . . ?
C92A C91A H91A 120.0 . . ?
C92A C91A C96A 120.0 . . ?
C96A C91A H91A 120.0 . . ?
C95A C96A H96A 120.0 . . ?
C91A C96A C95A 120.0 . . ?
C91A C96A H96A 120.0 . . ?
C94B C95B H95B 120.0 . . ?
C94B C95B C96B 120.0 . . ?
C96B C95B H95B 120.0 . . ?
C95B C94B H94B 120.0 . . ?
C93B C94B C95B 120.0 . . ?
C93B C94B H94B 120.0 . . ?
C94B C93B H93B 120.0 . . ?
C94B C93B C92B 120.0 . . ?
C92B C93B H93B 120.0 . . ?
C93B C92B H92B 120.0 . . ?
C93B C92B C91B 120.0 . . ?
C91B C92B H92B 120.0 . . ?
C92B C91B H91B 120.0 . . ?
C96B C91B C92B 120.0 . . ?
C96B C91B H91B 120.0 . . ?
C95B C96B H96B 120.0 . . ?
C91B C96B C95B 120.0 . . ?
C91B C96B H96B 120.0 . . ?
C98 C97 H97 120.1 . . ?
C98 C97 C102 119.8(3) . . ?
C102 C97 H97 120.1 . . ?
C97 C98 H98 119.9 . . ?
C97 C98 C99 120.1(4) . . ?
C99 C98 H98 119.9 . . ?
C98 C99 H99 119.9 . . ?
C100 C99 C98 120.2(4) . . ?
C100 C99 H99 119.9 . . ?
C99 C100 H100 119.6 . . ?
C99 C100 C101 120.7(3) . . ?
C101 C100 H100 119.6 . . ?
C100 C101 H101 120.4 . . ?
C100 C101 C102 119.3(5) . . ?
C102 C101 H101 120.4 . . ?
C97 C102 C101 119.8(4) . . ?
C97 C102 H102 120.1 . . ?
C101 C102 H102 120.1 . . ?
C104 C103 H103 120.2 . . ?
C105 C103 H103 120.2 2_757 . ?
C105 C103 C104 119.5(4) 2_757 . ?
C103 C104 H104 119.9 . . ?
C105 C104 C103 120.2(4) . . ?
C105 C104 H104 119.9 . . ?
C103 C105 H105 119.9 2_757 . ?
C104 C105 C103 120.3(3) . 2_757 ?
C104 C105 H105 119.9 . . ?

loop_
_geom_bond_atom_site_label_1
_geom_bond_atom_site_label_2
_geom_bond_distance
_geom_bond_site_symmetry_2
_geom_bond_publ_flag
N1 H1A 1.03(3) . ?
N1 H1B 1.00(4) . ?
N1 H1C 0.98(4) . ?
N1 B1 1.620(3) . ?
N2 H2A 0.93(4) . ?
N2 H2B 1.04(4) . ?
N2 H2C 0.97(5) . ?
N2 B2 1.639(3) . ?
N3 H3A 0.99(4) . ?
N3 H3B 0.96(4) . ?
N3 H3C 0.95(5) . ?
N3 B3 1.635(3) . ?
N4 H4A 0.93(4) . ?
N4 H4B 1.00(4) . ?
N4 H4C 1.00(5) . ?
N4 B4 1.630(3) . ?
C1 C2 1.394(3) . ?
C1 C14 1.419(3) . ?
C1 C15 1.442(4) . ?
C2 C3 1.524(3) . ?
C2 C11 1.409(3) . ?
C3 H3 1.0000 . ?
C3 C4 1.514(3) . ?
C3 C45 1.611(3) . ?
C4 C5 1.395(4) . ?
C4 C9 1.410(3) . ?
C5 C6 1.408(3) . ?
C5 C29 1.437(3) . ?
C6 H6 0.9500 . ?
C6 C7 1.386(4) . ?
C7 H7 0.9500 . ?
C7 C8 1.389(4) . ?
C8 H8 0.9500 . ?
C8 C9 1.389(4) . ?
C9 C10 1.507(4) . ?
C10 H10 1.0000 . ?
C10 C11 1.500(3) . ?
C10 C52 1.616(3) . ?
C11 C12 1.390(3) . ?
C12 H12 0.9500 . ?
C12 C13 1.386(4) . ?
C13 H13 0.9500 . ?
C13 C14 1.380(4) . ?
C14 H14 0.9500 . ?
C15 C16 1.209(4) . ?
C16 B1 1.590(4) . ?
C17 C18 1.395(4) . ?
C17 C22 1.395(4) . ?
C17 B1 1.624(3) . ?
C18 H18 0.9500 . ?
C18 C19 1.392(4) . ?
C19 H19 0.9500 . ?
C19 C20 1.380(6) . ?
C20 H20 0.9500 . ?
C20 C21 1.373(6) . ?
C21 H21 0.9500 . ?
C21 C22 1.403(4) . ?
C22 H22 0.9500 . ?
C23 C24 1.400(4) . ?
C23 C28 1.406(4) . ?
C23 B1 1.616(4) . ?
C24 H24 0.9500 . ?
C24 C25 1.380(5) . ?
C25 H25 0.9500 . ?
C25 C26 1.389(5) . ?
C26 H26 0.9500 . ?
C26 C27 1.374(6) . ?
C27 H27 0.9500 . ?
C27 C28 1.396(5) . ?
C28 H28 0.9500 . ?
C29 C30 1.216(4) . ?
C30 B2 1.580(4) . ?
C31 C32 1.415(3) . ?
C31 C36 1.396(4) . ?
C31 B2 1.600(3) . ?
C32 H32 0.9500 . ?
C32 C33 1.390(3) . ?
C33 H33 0.9500 . ?
C33 C34 1.386(4) . ?
C34 H34 0.9500 . ?
C34 C35 1.392(4) . ?
C35 H35 0.9500 . ?
C35 C36 1.400(4) . ?
C36 H36 0.9500 . ?
C37 C38 1.402(4) . ?
C37 C42 1.399(3) . ?
C37 B2 1.622(3) . ?
C38 H38 0.9500 . ?
C38 C39 1.400(4) . ?
C39 H39 0.9500 . ?
C39 C40 1.384(4) . ?
C40 H40 0.9500 . ?
C40 C41 1.385(5) . ?
C41 H41 0.9500 . ?
C41 C42 1.400(4) . ?
C42 H42 0.9500 . ?
C43 C44 1.402(3) . ?
C43 C56 1.404(4) . ?
C43 C57 1.435(3) . ?
C44 C45 1.495(3) . ?
C44 C53 1.406(3) . ?
C45 H45 1.0000 . ?
C45 C46 1.521(3) . ?
C46 C47 1.402(3) . ?
C46 C51 1.404(3) . ?
C47 C48 1.404(3) . ?
C47 C71 1.434(4) . ?
C48 H48 0.9500 . ?
C48 C49 1.382(4) . ?
C49 H49 0.9500 . ?
C49 C50 1.400(3) . ?
C50 H50 0.9500 . ?
C50 C51 1.379(3) . ?
C51 C52 1.511(3) . ?
C52 H52 1.0000 . ?
C52 C53 1.522(3) . ?
C53 C54 1.382(4) . ?
C54 H54 0.9500 . ?
C54 C55 1.403(4) . ?
C55 H55 0.9500 . ?
C55 C56 1.378(4) . ?
C56 H56 0.9500 . ?
C57 C58 1.218(4) . ?
C58 B3 1.583(3) . ?
C59 C60 1.390(3) . ?
C59 C64 1.417(3) . ?
C59 B3 1.618(4) . ?
C60 H60 0.9500 . ?
C60 C61 1.392(4) . ?
C61 H61 0.9500 . ?
C61 C62 1.394(4) . ?
C62 H62 0.9500 . ?
C62 C63 1.380(4) . ?
C63 H63 0.9500 . ?
C63 C64 1.390(4) . ?
C64 H64 0.9500 . ?
C65 C66 1.406(4) . ?
C65 C70 1.402(4) . ?
C65 B3 1.623(4) . ?
C66 H66 0.9500 . ?
C66 C67 1.390(4) . ?
C67 H67 0.9500 . ?
C67 C68 1.385(4) . ?
C68 H68 0.9500 . ?
C68 C69 1.391(4) . ?
C69 H69 0.9500 . ?
C69 C70 1.404(4) . ?
C70 H70 0.9500 . ?
C71 C72 1.216(4) . ?
C72 B4 1.581(4) . ?
C73 C74 1.394(4) . ?
C73 C78 1.409(4) . ?
C73 B4 1.615(4) . ?
C74 H74 0.9500 . ?
C74 C75 1.399(4) . ?
C75 H75 0.9500 . ?
C75 C76 1.380(5) . ?
C76 H76 0.9500 . ?
C76 C77 1.390(4) . ?
C77 H77 0.9500 . ?
C77 C78 1.379(4) . ?
C78 H78 0.9500 . ?
C79 C80 1.397(3) . ?
C79 C84 1.402(4) . ?
C79 B4 1.626(4) . ?
C80 H80 0.9500 . ?
C80 C81 1.394(4) . ?
C81 H81 0.9500 . ?
C81 C82 1.379(4) . ?
C82 H82 0.9500 . ?
C82 C83 1.381(5) . ?
C83 H83 0.9500 . ?
C83 C84 1.391(4) . ?
C84 H84 0.9500 . ?
C85 H85 0.9500 . ?
C85 C86 1.371(7) . ?
C85 C90 1.386(6) . ?
C86 H86 0.9500 . ?
C86 C87 1.382(6) . ?
C87 H87 0.9500 . ?
C87 C88 1.383(5) . ?
C88 H88 0.9500 . ?
C88 C89 1.370(6) . ?
C89 H89 0.9500 . ?
C89 C90 1.376(6) . ?
C90 H90 0.9500 . ?
C95A H95A 0.9500 . ?
C95A C94A 1.3900 . ?
C95A C96A 1.3900 . ?
C94A H94A 0.9500 . ?
C94A C93A 1.3900 . ?
C93A H93A 0.9500 . ?
C93A C92A 1.3900 . ?
C92A H92A 0.9500 . ?
C92A C91A 1.3900 . ?
C91A H91A 0.9500 . ?
C91A C96A 1.3900 . ?
C96A H96A 0.9500 . ?
C95B H95B 0.9500 . ?
C95B C94B 1.3900 . ?
C95B C96B 1.3900 . ?
C94B H94B 0.9500 . ?
C94B C93B 1.3900 . ?
C93B H93B 0.9500 . ?
C93B C92B 1.3900 . ?
C92B H92B 0.9500 . ?
C92B C91B 1.3900 . ?
C91B H91B 0.9500 . ?
C91B C96B 1.3900 . ?
C96B H96B 0.9500 . ?
C97 H97 0.9500 . ?
C97 C98 1.369(6) . ?
C97 C102 1.388(8) . ?
C98 H98 0.9500 . ?
C98 C99 1.379(5) . ?
C99 H99 0.9500 . ?
C99 C100 1.367(6) . ?
C100 H100 0.9500 . ?
C100 C101 1.373(7) . ?
C101 H101 0.9500 . ?
C101 C102 1.393(7) . ?
C102 H102 0.9500 . ?
C103 H103 0.9500 . ?
C103 C104 1.400(5) . ?
C103 C105 1.380(5) 2_757 ?
C104 H104 0.9500 . ?
C104 C105 1.380(5) . ?
C105 H105 0.9500 . ?

loop_
_exptl_oxdiff_crystal_face_indexfrac_h
_exptl_oxdiff_crystal_face_indexfrac_k
_exptl_oxdiff_crystal_face_indexfrac_l
_exptl_oxdiff_crystal_face_x
_exptl_oxdiff_crystal_face_y
_exptl_oxdiff_crystal_face_z
0.0016 -0.9984 -0.0000 0.0698 -0.0465 -0.0683
-0.0016 0.9984 0.0000 -0.0698 0.0465 0.0683
-1.0000 -0.0009 -0.0010 -0.0567 -0.0883 -0.0330
1.0000 0.0009 0.0010 0.0567 0.0883 0.0330
-0.0022 0.0005 0.9990 0.0255 -0.0250 0.0687
0.0022 -0.0005 -0.9990 -0.0255 0.0250 -0.0687
